data_7238972
loop_
_publ_author_name
'Iwakura, Izumi'
'Kato, Saki'
'Hino, Ryotaro'
'Fukumoto, Ayumu'
'Komori-Orisaku, Keiko'
'Koide, Yoshihiro'

_publ_section_title
;
 Pulsed Nd:YAG laser induced high throughput stereospecific [2 + 2]
 cycloaddition of highly organized 1,2-bis(4-pyridyl)ethylene in a
 supramolecular scaffold
;
_journal_issue 16
_journal_name_full 'RSC Advances'
_journal_page_first 5354
_journal_paper_doi 10.1039/c3ra40558c
_journal_volume 3
_journal_year 2013
_chemical_formula_moiety 'C24 H20 N4'
_chemical_formula_sum 'C24 H20 N4'
_chemical_formula_weight 364.45
_space_group_IT_number 56
_space_group_name_Hall '-P 2ab 2ac'
_space_group_name_H-M_alt 'P c c n'
_symmetry_cell_setting orthorhombic
_symmetry_Int_Tables_number 56
_symmetry_space_group_name_Hall '-P 2ab 2ac'
_symmetry_space_group_name_H-M 'P c c n'
_atom_sites_solution_hydrogens geom
_atom_sites_solution_primary direct
_atom_sites_solution_secondary difmap
_audit_creation_method SHELXL-97
_cell_angle_alpha 90.00
_cell_angle_beta 90.00
_cell_angle_gamma 90.00
_cell_formula_units_Z 4
_cell_length_a 9.3776(5)
_cell_length_b 13.9561(9)
_cell_length_c 14.0544(8)
_cell_measurement_reflns_used 3104
_cell_measurement_temperature 113(2)
_cell_measurement_theta_max 27.47
_cell_measurement_theta_min 3.25
_cell_volume 1839.37(19)
_computing_structure_refinement 'SHELXL-97 (Sheldrick, 1997)'
_computing_structure_solution 'SHELXS-97 (Sheldrick, 1990)'
_diffrn_ambient_temperature 113(2)
_diffrn_detector_area_resol_mean 7.314
_diffrn_measured_fraction_theta_full 0.995
_diffrn_measured_fraction_theta_max 0.995
_diffrn_measurement_device_type 'Rigaku Saturn70'
_diffrn_measurement_method \w
_diffrn_radiation_monochromator graphite
_diffrn_radiation_source 'fine-focus sealed tube'
_diffrn_radiation_type MoK\a
_diffrn_radiation_wavelength 0.71075
_diffrn_reflns_av_R_equivalents 0.0410
_diffrn_reflns_av_sigmaI/netI 0.0243
_diffrn_reflns_limit_h_max 12
_diffrn_reflns_limit_h_min -12
_diffrn_reflns_limit_k_max 18
_diffrn_reflns_limit_k_min -18
_diffrn_reflns_limit_l_max 18
_diffrn_reflns_limit_l_min -17
_diffrn_reflns_number 15212
_diffrn_reflns_theta_full 25.00
_diffrn_reflns_theta_max 27.47
_diffrn_reflns_theta_min 3.25
_diffrn_standards_number 0
_exptl_absorpt_coefficient_mu 0.080
_exptl_absorpt_correction_T_max 0.9854
_exptl_absorpt_correction_T_min 0.9731
_exptl_absorpt_correction_type numerical
_exptl_absorpt_process_details 'NUMABS (Rigaku, 1999)'
_exptl_crystal_colour colorless
_exptl_crystal_density_diffrn 1.316
_exptl_crystal_density_method 'not measured'
_exptl_crystal_description block
_exptl_crystal_F_000 768
_exptl_crystal_size_max 0.344
_exptl_crystal_size_mid 0.310
_exptl_crystal_size_min 0.185
_refine_diff_density_max 0.448
_refine_diff_density_min -0.254
_refine_diff_density_rms 0.063
_refine_ls_extinction_method none
_refine_ls_goodness_of_fit_ref 1.144
_refine_ls_hydrogen_treatment refxyz
_refine_ls_matrix_type full
_refine_ls_number_parameters 167
_refine_ls_number_reflns 2101
_refine_ls_number_restraints 0
_refine_ls_restrained_S_all 1.144
_refine_ls_R_factor_all 0.0686
_refine_ls_R_factor_gt 0.0597
_refine_ls_shift/su_max 0.000
_refine_ls_shift/su_mean 0.000
_refine_ls_structure_factor_coef Fsqd
_refine_ls_weighting_details 'calc w=1/[\s^2^(Fo^2^)+(0.1281P)^2^+0.0000P] where P=(Fo^2^+2Fc^2^)/3'
_refine_ls_weighting_scheme calc
_refine_ls_wR_factor_gt 0.1763
_refine_ls_wR_factor_ref 0.1916
_reflns_number_gt 1765
_reflns_number_total 2101
_reflns_threshold_expression >2sigma(I)
_cod_data_source_file c3ra40558c.txt
_cod_data_source_block shelxl
_cod_database_code 7238972

loop_
_symmetry_equiv_pos_as_xyz
'x, y, z'
'-x+1/2, y, z+1/2'
'x, -y+1/2, z+1/2'
'-x+1/2, -y+1/2, z'
'-x, -y, -z'
'x-1/2, -y, -z-1/2'
'-x, y-1/2, -z-1/2'
'x-1/2, y-1/2, -z'

loop_
_atom_site_label
_atom_site_type_symbol
_atom_site_fract_x
_atom_site_fract_y
_atom_site_fract_z
_atom_site_U_iso_or_equiv
_atom_site_adp_type
_atom_site_occupancy
_atom_site_symmetry_multiplicity
_atom_site_calc_flag
N1 N 0.53415(14) 0.46874(10) 0.35342(10) 0.0286(4) Uani 1 1 d
N2 N 0.38608(15) 0.59253(10) -0.05556(9) 0.0273(4) Uani 1 1 d
C1 C 0.63331(17) 0.47518(11) 0.28506(12) 0.0272(4) Uani 1 1 d
C2 C 0.67842(17) 0.56050(10) 0.24457(11) 0.0259(4) Uani 1 1 d
C3 C 0.61919(15) 0.64703(10) 0.27499(10) 0.0214(4) Uani 1 1 d
C4 C 0.51384(17) 0.64080(11) 0.34475(12) 0.0258(4) Uani 1 1 d
C5 C 0.47594(18) 0.55176(12) 0.38111(13) 0.0303(4) Uani 1 1 d
C6 C 0.66702(14) 0.74276(10) 0.23677(11) 0.0216(4) Uani 1 1 d
C7 C 0.66830(14) 0.75620(10) 0.12557(10) 0.0207(4) Uani 1 1 d
C8 C 0.33969(17) 0.64058(12) 0.02146(12) 0.0288(4) Uani 1 1 d
C9 C 0.42830(17) 0.69166(12) 0.08191(12) 0.0273(4) Uani 1 1 d
C10 C 0.57403(16) 0.69543(10) 0.06405(10) 0.0210(4) Uani 1 1 d
C11 C 0.62386(16) 0.64410(10) -0.01409(11) 0.0237(4) Uani 1 1 d
C12 C 0.52692(18) 0.59477(11) -0.07089(11) 0.0254(4) Uani 1 1 d
H1 H 0.6120(18) 0.7941(12) 0.2706(11) 0.022(4) Uiso 1 1 d
H2 H 0.6448(18) 0.8272(13) 0.1106(11) 0.022(4) Uiso 1 1 d
H3 H 0.6772(19) 0.4134(15) 0.2598(12) 0.037(5) Uiso 1 1 d
H4 H 0.403(3) 0.5461(15) 0.4362(15) 0.047(6) Uiso 1 1 d
H5 H 0.463(2) 0.6998(14) 0.3696(14) 0.034(5) Uiso 1 1 d
H6 H 0.720(2) 0.6410(14) -0.0272(13) 0.029(5) Uiso 1 1 d
H7 H 0.557(2) 0.5578(13) -0.1229(14) 0.027(5) Uiso 1 1 d
H8 H 0.390(2) 0.7252(15) 0.1338(14) 0.034(5) Uiso 1 1 d
H9 H 0.233(2) 0.6369(16) 0.0355(15) 0.045(5) Uiso 1 1 d
H10 H 0.752(2) 0.5597(13) 0.1944(14) 0.035(5) Uiso 1 1 d

loop_
_atom_site_aniso_label
_atom_site_aniso_U_11
_atom_site_aniso_U_22
_atom_site_aniso_U_33
_atom_site_aniso_U_23
_atom_site_aniso_U_13
_atom_site_aniso_U_12
N1 0.0269(7) 0.0292(7) 0.0296(8) 0.0033(6) -0.0002(5) -0.0056(5)
N2 0.0252(7) 0.0283(7) 0.0284(7) -0.0003(5) -0.0015(5) -0.0019(5)
C1 0.0256(8) 0.0262(8) 0.0299(9) -0.0007(7) -0.0005(6) -0.0018(6)
C2 0.0245(8) 0.0263(8) 0.0269(8) 0.0002(6) 0.0042(6) 0.0004(6)
C3 0.0190(7) 0.0245(8) 0.0207(8) -0.0006(5) -0.0019(5) -0.0021(5)
C4 0.0220(8) 0.0266(8) 0.0289(8) -0.0034(6) 0.0027(6) -0.0011(6)
C5 0.0272(9) 0.0341(10) 0.0294(9) -0.0004(6) 0.0060(6) -0.0040(6)
C6 0.0189(7) 0.0230(7) 0.0230(8) -0.0017(5) 0.0010(5) 0.0006(5)
C7 0.0175(8) 0.0210(7) 0.0235(8) 0.0000(5) 0.0007(5) 0.0005(5)
C8 0.0206(8) 0.0341(9) 0.0317(9) -0.0035(6) -0.0009(6) -0.0011(6)
C9 0.0204(8) 0.0325(9) 0.0291(8) -0.0042(6) 0.0003(6) 0.0006(6)
C10 0.0208(8) 0.0199(7) 0.0222(7) 0.0023(5) -0.0017(5) 0.0001(5)
C11 0.0199(8) 0.0257(8) 0.0255(8) 0.0009(6) 0.0015(6) -0.0009(6)
C12 0.0281(9) 0.0222(8) 0.0260(8) -0.0019(6) 0.0001(6) -0.0005(6)

loop_
_atom_type_symbol
_atom_type_description
_atom_type_scat_dispersion_real
_atom_type_scat_dispersion_imag
_atom_type_scat_source
C C 0.0033 0.0016 'International Tables Vol C Tables 4.2.6.8 and 6.1.1.4'
H H 0.0000 0.0000 'International Tables Vol C Tables 4.2.6.8 and 6.1.1.4'
N N 0.0061 0.0033 'International Tables Vol C Tables 4.2.6.8 and 6.1.1.4'

loop_
_geom_angle_atom_site_label_1
_geom_angle_atom_site_label_2
_geom_angle_atom_site_label_3
_geom_angle
_geom_angle_site_symmetry_1
_geom_angle_site_symmetry_3
C5 N1 C1 115.68(14) . .
C12 N2 C8 115.90(13) . .
N1 C1 C2 124.32(15) . .
N1 C1 H3 118.3(11) . .
C2 C1 H3 117.4(11) . .
C1 C2 C3 119.73(15) . .
C1 C2 H10 119.8(11) . .
C3 C2 H10 120.5(11) . .
C4 C3 C2 116.31(13) . .
C4 C3 C6 121.08(13) . .
C2 C3 C6 122.60(13) . .
C5 C4 C3 119.69(14) . .
C5 C4 H5 118.7(11) . .
C3 C4 H5 121.6(11) . .
N1 C5 C4 124.24(16) . .
N1 C5 H4 114.9(11) . .
C4 C5 H4 120.7(11) . .
C3 C6 C6 114.14(14) . 4_665
C3 C6 C7 117.48(12) . .
C6 C6 C7 88.69(7) 4_665 .
C3 C6 H1 108.1(9) . .
C6 C6 H1 114.7(9) 4_665 .
C7 C6 H1 112.9(9) . .
C10 C7 C7 121.49(13) . 4_665
C10 C7 C6 120.04(12) . .
C7 C7 C6 89.67(7) 4_665 .
C10 C7 H2 107.4(9) . .
C7 C7 H2 108.6(9) 4_665 .
C6 C7 H2 108.3(9) . .
N2 C8 C9 123.76(15) . .
N2 C8 H9 116.6(12) . .
C9 C8 H9 119.6(12) . .
C8 C9 C10 119.87(15) . .
C8 C9 H8 120.4(12) . .
C10 C9 H8 119.7(12) . .
C9 C10 C11 116.93(13) . .
C9 C10 C7 119.79(13) . .
C11 C10 C7 123.23(13) . .
C12 C11 C10 119.19(14) . .
C12 C11 H6 120.1(12) . .
C10 C11 H6 120.7(12) . .
N2 C12 C11 124.31(14) . .
N2 C12 H7 114.2(11) . .
C11 C12 H7 121.4(12) . .

loop_
_geom_bond_atom_site_label_1
_geom_bond_atom_site_label_2
_geom_bond_distance
_geom_bond_site_symmetry_2
N1 C5 1.339(2) .
N1 C1 1.340(2) .
N2 C12 1.339(2) .
N2 C8 1.346(2) .
C1 C2 1.386(2) .
C1 H3 1.02(2) .
C2 C3 1.396(2) .
C2 H10 0.99(2) .
C3 C4 1.395(2) .
C3 C6 1.5082(19) .
C4 C5 1.390(2) .
C4 H5 1.01(2) .
C5 H4 1.04(2) .
C6 C6 1.569(3) 4_665
C6 C7 1.574(2) .
C6 H1 1.003(17) .
C7 C10 1.499(2) .
C7 C7 1.542(3) 4_665
C7 H2 1.037(18) .
C8 C9 1.386(2) .
C8 H9 1.02(2) .
C9 C10 1.390(2) .
C9 H8 0.94(2) .
C10 C11 1.392(2) .
C11 C12 1.392(2) .
C11 H6 0.918(19) .
C12 H7 0.938(19) .

loop_
_geom_torsion_atom_site_label_1
_geom_torsion_atom_site_label_2
_geom_torsion_atom_site_label_3
_geom_torsion_atom_site_label_4
_geom_torsion
_geom_torsion_site_symmetry_1
_geom_torsion_site_symmetry_4
C5 N1 C1 C2 1.2(2) . .
N1 C1 C2 C3 -0.0(3) . .
C1 C2 C3 C4 -1.2(2) . .
C1 C2 C3 C6 177.65(13) . .
C2 C3 C4 C5 1.3(2) . .
C6 C3 C4 C5 -177.55(14) . .
C1 N1 C5 C4 -1.1(3) . .
C3 C4 C5 N1 -0.2(3) . .
C4 C3 C6 C6 129.72(13) . 4_665
C2 C3 C6 C6 -49.09(16) . 4_665
C4 C3 C6 C7 -128.46(14) . .
C2 C3 C6 C7 52.73(19) . .
C3 C6 C7 C10 23.93(19) . .
C6 C6 C7 C10 140.62(14) 4_665 .
C3 C6 C7 C7 -102.95(14) . 4_665
C6 C6 C7 C7 13.75(15) 4_665 4_665
C12 N2 C8 C9 1.2(2) . .
N2 C8 C9 C10 0.3(3) . .
C8 C9 C10 C11 -1.8(2) . .
C8 C9 C10 C7 175.79(14) . .
C7 C7 C10 C9 164.43(13) 4_665 .
C6 C7 C10 C9 54.16(19) . .
C7 C7 C10 C11 -18.2(2) 4_665 .
C6 C7 C10 C11 -128.44(15) . .
C9 C10 C11 C12 1.8(2) . .
C7 C10 C11 C12 -175.70(14) . .
C8 N2 C12 C11 -1.2(2) . .
C10 C11 C12 N2 -0.3(2) . .
